data_2215247
loop_
_publ_author_name
'Wen-Jie Feng'
'Zhan Shu'
'Xin-J\"u Ma'
'Zhi-Min Jin '

_publ_section_title
;
 Bis(dimethyloxonium) pentachloridoantimonate(III)
;
_journal_coeditor_code PV2024
_journal_issue 9
_journal_name_full 'Acta Crystallographica Section E'
_journal_page_first m2411
_journal_page_last m2411
_journal_paper_doi 10.1107/S1600536807040901
_journal_volume 63
_journal_year 2007
_chemical_formula_iupac '(C2 H7 O)2 [Sb Cl5]'
_chemical_formula_moiety '2C2 H7 O + , Sb Cl5 2-'
_chemical_formula_sum 'C4 H14 Cl5 O2 Sb'
_chemical_formula_weight 393.16
_chemical_name_systematic
;
Bis(dimethyloxonium) pentachloridoantimonate(III)
;
_space_group_IT_number 62
_symmetry_cell_setting orthorhombic
_symmetry_space_group_name_Hall '-P 2ac 2n'
_symmetry_space_group_name_H-M 'P n m a'
_atom_sites_solution_hydrogens geom
_atom_sites_solution_primary direct
_atom_sites_solution_secondary difmap
_audit_creation_method SHELXL97
_cell_angle_alpha 90.00
_cell_angle_beta 90.00
_cell_angle_gamma 90.00
_cell_formula_units_Z 4
_cell_length_a 8.5731(15)
_cell_length_b 11.858(2)
_cell_length_c 14.899(3)
_cell_measurement_reflns_used 5451
_cell_measurement_temperature 223(2)
_cell_measurement_theta_max 25.3
_cell_measurement_theta_min 3.2
_cell_volume 1514.6(5)
_computing_cell_refinement SMART
_computing_data_collection 'SMART (Bruker, 2000)'
_computing_data_reduction 'SAINT (Bruker, 2000)'
_computing_molecular_graphics SHELXTL
_computing_publication_material SHELXTL
_computing_structure_refinement 'SHELXL97 (Sheldrick, 1997)'
_computing_structure_solution 'SHELXTL (Bruker, 2000)'
_diffrn_ambient_temperature 223(2)
_diffrn_measured_fraction_theta_full 0.997
_diffrn_measured_fraction_theta_max 0.997
_diffrn_measurement_device_type 'Bruker APEX area-detector'
_diffrn_measurement_method '\f and \w'
_diffrn_radiation_monochromator graphite
_diffrn_radiation_source 'fine-focus sealed tube'
_diffrn_radiation_type MoK\a
_diffrn_radiation_wavelength 0.71070
_diffrn_reflns_av_R_equivalents 0.0336
_diffrn_reflns_av_sigmaI/netI 0.0181
_diffrn_reflns_limit_h_max 10
_diffrn_reflns_limit_h_min -10
_diffrn_reflns_limit_k_max 12
_diffrn_reflns_limit_k_min -14
_diffrn_reflns_limit_l_max 17
_diffrn_reflns_limit_l_min -16
_diffrn_reflns_number 13634
_diffrn_reflns_theta_full 25.35
_diffrn_reflns_theta_max 25.35
_diffrn_reflns_theta_min 3.24
_exptl_absorpt_coefficient_mu 2.675
_exptl_absorpt_correction_T_max 0.448
_exptl_absorpt_correction_T_min 0.397
_exptl_absorpt_correction_type multi-scan
_exptl_absorpt_process_details '(SADABS; Bruker, 2000)'
_exptl_crystal_colour colourless
_exptl_crystal_density_diffrn 1.724
_exptl_crystal_density_method 'not measured'
_exptl_crystal_description block
_exptl_crystal_F_000 760.0
_exptl_crystal_size_max 0.50
_exptl_crystal_size_mid 0.30
_exptl_crystal_size_min 0.30
_refine_diff_density_max 1.257
_refine_diff_density_min -0.484
_refine_ls_extinction_method none
_refine_ls_goodness_of_fit_ref 1.178
_refine_ls_hydrogen_treatment mixed
_refine_ls_matrix_type full
_refine_ls_number_parameters 67
_refine_ls_number_reflns 1462
_refine_ls_number_restraints 0
_refine_ls_restrained_S_all 1.178
_refine_ls_R_factor_all 0.0304
_refine_ls_R_factor_gt 0.0289
_refine_ls_shift/su_max 0.001
_refine_ls_shift/su_mean 0.000
_refine_ls_structure_factor_coef Fsqd
_refine_ls_weighting_details 'calc w = 1/[\s^2^(Fo^2^)+(0.0272P)^2^+1.5075P] where P=(Fo^2^+2Fc^2^)/3'
_refine_ls_weighting_scheme calc
_refine_ls_wR_factor_gt 0.0650
_refine_ls_wR_factor_ref 0.0657
_reflns_number_gt 1408
_reflns_number_total 1462
_reflns_threshold_expression I>2\s(I)
_cod_data_source_file pv2024.cif
_cod_data_source_block I
_cod_database_code 2215247
_cod_database_fobs_code 2215247

loop_
_symmetry_equiv_pos_as_xyz
'x, y, z'
'-x+1/2, y+1/2, z+1/2'
'x, -y+1/2, z'
'-x+1/2, -y, z+1/2'
'-x, -y, -z'
'x-1/2, -y-1/2, -z-1/2'
'-x, y-1/2, -z'
'x-1/2, y, -z-1/2'

loop_
_atom_site_type_symbol
_atom_site_label
_atom_site_fract_x
_atom_site_fract_y
_atom_site_fract_z
_atom_site_U_iso_or_equiv
_atom_site_adp_type
_atom_site_calc_flag
_atom_site_refinement_flags
_atom_site_occupancy
Sb Sb1 0.80313(3) 0.7500 0.602413(18) 0.03087(12) Uani d S 1
Cl Cl1 0.81044(10) 0.53013(7) 0.59403(6) 0.0446(2) Uani d . 1
Cl Cl2 0.60634(14) 0.7500 0.48064(8) 0.0487(3) Uani d S 1
Cl Cl3 1.00870(13) 0.7500 0.49238(7) 0.0419(3) Uani d S 1
Cl Cl4 1.06504(14) 0.7500 0.72397(8) 0.0437(3) Uani d S 1
O O1 0.8051(3) 0.4769(3) 0.3795(2) 0.0707(9) Uani d . 1
C C1 0.6423(5) 0.4401(4) 0.3866(3) 0.0746(14) Uani d . 1
H H1C 0.6068 0.4128 0.3288 0.112 Uiso calc R 1
H H1D 0.5779 0.5031 0.4053 0.112 Uiso calc R 1
H H1E 0.6346 0.3800 0.4306 0.112 Uiso calc R 1
C C2 0.8291(5) 0.5704(4) 0.3151(3) 0.0618(11) Uani d . 1
H H2A 0.7672 0.6349 0.3333 0.093 Uiso calc R 1
H H2B 0.7974 0.5463 0.2556 0.093 Uiso calc R 1
H H2C 0.9386 0.5911 0.3142 0.093 Uiso calc R 1
H H1 0.848(5) 0.500(3) 0.441(3) 0.074 Uiso d . 1

loop_
_atom_site_aniso_label
_atom_site_aniso_U_11
_atom_site_aniso_U_22
_atom_site_aniso_U_33
_atom_site_aniso_U_12
_atom_site_aniso_U_13
_atom_site_aniso_U_23
Sb1 0.03218(19) 0.03316(19) 0.02726(19) 0.000 0.00403(11) 0.000
Cl1 0.0512(5) 0.0344(5) 0.0483(5) -0.0028(3) 0.0036(4) 0.0002(4)
Cl2 0.0398(6) 0.0594(7) 0.0470(7) 0.000 -0.0087(5) 0.000
Cl3 0.0392(6) 0.0542(7) 0.0323(6) 0.000 0.0098(5) 0.000
Cl4 0.0496(7) 0.0451(7) 0.0363(6) 0.000 -0.0014(5) 0.000
O1 0.0618(19) 0.086(2) 0.0644(19) -0.0030(15) -0.0056(14) -0.0033(18)
C1 0.052(2) 0.084(3) 0.088(3) -0.019(2) 0.006(2) -0.035(3)
C2 0.081(3) 0.063(3) 0.042(2) 0.007(2) -0.003(2) -0.0039(19)

loop_
_atom_type_symbol
_atom_type_description
_atom_type_scat_dispersion_real
_atom_type_scat_dispersion_imag
_atom_type_scat_source
C C 0.0033 0.0016 'International Tables Vol C Tables 4.2.6.8 and 6.1.1.4'
H H 0.0000 0.0000 'International Tables Vol C Tables 4.2.6.8 and 6.1.1.4'
Cl Cl 0.1484 0.1585 'International Tables Vol C Tables 4.2.6.8 and 6.1.1.4'
Sb Sb -0.5866 1.5461 'International Tables Vol C Tables 4.2.6.8 and 6.1.1.4'
O O 0.0106 0.0060 'International Tables Vol C Tables 4.2.6.8 and 6.1.1.4'

loop_
_geom_angle_atom_site_label_1
_geom_angle_atom_site_label_2
_geom_angle_atom_site_label_3
_geom_angle_site_symmetry_1
_geom_angle_site_symmetry_3
_geom_angle
_geom_angle_publ_flag
Cl3 Sb1 Cl2 . . 89.99(4) yes
Cl3 Sb1 Cl1 . . 87.126(19) yes
Cl2 Sb1 Cl1 . . 88.93(2) yes
Cl3 Sb1 Cl1 . 3_565 87.126(19) ?
Cl2 Sb1 Cl1 . 3_565 88.930(19) ?
Cl1 Sb1 Cl1 . 3_565 173.87(4) ?
Cl3 Sb1 Cl4 . . 81.82(4) yes
Cl2 Sb1 Cl4 . . 171.81(4) yes
Cl1 Sb1 Cl4 . . 90.65(2) yes
Cl1 Sb1 Cl4 3_565 . 90.65(2) ?
C1 O1 C2 . . 113.8(3) yes
C1 O1 H1 . . 111(2) ?
C2 O1 H1 . . 109(2) ?
O1 C1 H1C . . 109.5 ?
O1 C1 H1D . . 109.5 ?
H1C C1 H1D . . 109.5 ?
O1 C1 H1E . . 109.5 ?
H1C C1 H1E . . 109.5 ?
H1D C1 H1E . . 109.5 ?
O1 C2 H2A . . 109.5 ?
O1 C2 H2B . . 109.5 ?
H2A C2 H2B . . 109.5 ?
O1 C2 H2C . . 109.5 ?
H2A C2 H2C . . 109.5 ?
H2B C2 H2C . . 109.5 ?

loop_
_geom_bond_atom_site_label_1
_geom_bond_atom_site_label_2
_geom_bond_site_symmetry_2
_geom_bond_distance
_geom_bond_publ_flag
Sb1 Cl3 . 2.4070(11) yes
Sb1 Cl2 . 2.4775(12) yes
Sb1 Cl1 . 2.6110(10) yes
Sb1 Cl1 3_565 2.6110(10) ?
Sb1 Cl4 . 2.8847(12) yes
O1 C1 . 1.466(5) yes
O1 C2 . 1.480(5) yes
O1 H1 . 1.03(5) ?
C1 H1C . 0.9700 ?
C1 H1D . 0.9700 ?
C1 H1E . 0.9700 ?
C2 H2A . 0.9700 ?
C2 H2B . 0.9700 ?
C2 H2C . 0.9700 ?

loop_
_geom_hbond_atom_site_label_D
_geom_hbond_atom_site_label_H
_geom_hbond_atom_site_label_A
_geom_hbond_distance_DH
_geom_hbond_distance_HA
_geom_hbond_distance_DA
_geom_hbond_angle_DHA
_geom_hbond_publ_flag
O1 H1 Cl1 1.03(5) 2.32(5) 3.258(4) 150(3) yes
